data_1550273
loop_
_publ_author_name
'Uma\~na, Christian A.'
'Pineda, Leslie W.'
'Cabezas, Jorge A.'

_publ_section_title
;
 Homopropargyl alcohol 1,1-diphenylbut-3-yn-1-ol
;
_journal_coeditor_code HB4269
_journal_issue 11
_journal_name_full IUCrData
_journal_page_first x181619
_journal_paper_doi 10.1107/S241431461801619X
_journal_volume 3
_journal_year 2018
_chemical_absolute_configuration unk
_chemical_formula_moiety 'C16 H14 O'
_chemical_formula_sum 'C16 H14 O'
_chemical_formula_weight 222.27
_chemical_name_common 'C16 H14 O'
_chemical_name_systematic
;
1,1-Diphenylbut-3-yn-1-ol
;
_space_group_crystal_system orthorhombic
_space_group_IT_number 19
_space_group_name_Hall 'P 2ac 2ab'
_space_group_name_H-M_alt 'P 21 21 21'
_symmetry_space_group_name_Hall 'P 2ac 2ab'
_symmetry_space_group_name_H-M 'P 21 21 21'
_atom_sites_solution_hydrogens geom
_atom_sites_solution_primary direct
_atom_sites_solution_secondary difmap
_cell_angle_alpha 90
_cell_angle_beta 90
_cell_angle_gamma 90
_cell_formula_units_Z 4
_cell_length_a 7.485(5)
_cell_length_b 9.173(7)
_cell_length_c 16.995(13)
_cell_measurement_reflns_used 115
_cell_measurement_temperature 100.(2)
_cell_measurement_theta_max 24.3976
_cell_measurement_theta_min 3.2048
_cell_volume 1166.9(15)
_computing_cell_refinement
;
APEX3 (Bruker, 2015)
;
_computing_data_collection
;
APEX3 (Bruker, 2015)
;
_computing_data_reduction
;
SAINT (Bruker, 2015)
;
_computing_molecular_graphics
;
Mercury (Macrae <i>et al.</i>,  2006)
;
_computing_publication_material
;
SHELXL2014 (Sheldrick, 2015b)
;
_computing_structure_refinement
;
SHELXL2014 (Sheldrick, 2015b)
;
_computing_structure_solution
;
SHELXT (Sheldrick, 2015a)
;
_diffrn_ambient_temperature 100.(2)
_diffrn_detector_area_resol_mean 10.4167
_diffrn_measured_fraction_theta_full 0.997
_diffrn_measured_fraction_theta_max 0.997
_diffrn_measurement_device_type 'Bruker D8 Venture'
_diffrn_measurement_method 'omega scans'
_diffrn_radiation_monochromator mirrors
_diffrn_radiation_type MoK\a
_diffrn_radiation_wavelength 0.71073
_diffrn_reflns_av_R_equivalents 0.0200
_diffrn_reflns_av_unetI/netI 0.0051
_diffrn_reflns_limit_h_max 9
_diffrn_reflns_limit_h_min -9
_diffrn_reflns_limit_k_max 11
_diffrn_reflns_limit_k_min -11
_diffrn_reflns_limit_l_max 22
_diffrn_reflns_limit_l_min -20
_diffrn_reflns_number 57886
_diffrn_reflns_theta_full 27.60
_diffrn_reflns_theta_max 27.60
_diffrn_reflns_theta_min 2.52
_diffrn_source 'Incoatec Microsource'
_exptl_absorpt_coefficient_mu 0.077
_exptl_absorpt_correction_T_max 0.7456
_exptl_absorpt_correction_T_min 0.7007
_exptl_absorpt_correction_type multi-scan
_exptl_absorpt_process_details
;
(SADABS; Bruker, 2015)
;
_exptl_crystal_colour colourless
_exptl_crystal_density_diffrn 1.265
_exptl_crystal_density_method 'not measured'
_exptl_crystal_description block
_exptl_crystal_F_000 472
_exptl_crystal_size_max 0.40
_exptl_crystal_size_mid 0.40
_exptl_crystal_size_min 0.35
_refine_diff_density_max 0.259
_refine_diff_density_min -0.148
_refine_ls_abs_structure_details
;
Flack <i>x</i> determined using 1109 quotients
[(<i>I</i>^+^)-(<i>I</i>^-^)]/[(<i>I</i>^+^)+(<i>I</i>^-^)]
(Parsons <i>et al.</i>,  2013)
;
_refine_ls_abs_structure_Flack 0.06(16)
_refine_ls_extinction_coef 0.038(5)
_refine_ls_extinction_method
;
SHELXL2014 (Sheldrick, 2015b)
;
_refine_ls_goodness_of_fit_ref 1.062
_refine_ls_hydrogen_treatment mixed
_refine_ls_matrix_type full
_refine_ls_number_parameters 157
_refine_ls_number_reflns 2688
_refine_ls_number_restraints 0
_refine_ls_restrained_S_all 1.062
_refine_ls_R_factor_all 0.0274
_refine_ls_R_factor_gt 0.0270
_refine_ls_shift/su_max 0.000
_refine_ls_shift/su_mean 0.000
_refine_ls_structure_factor_coef Fsqd
_refine_ls_weighting_details 'w=1/[\s^2^(Fo^2^)+(0.0443P)^2^+0.2544P] where P=(Fo^2^+2Fc^2^)/3'
_refine_ls_weighting_scheme calc
_refine_ls_wR_factor_gt 0.0747
_refine_ls_wR_factor_ref 0.0750
_reflns_number_gt 2662
_reflns_number_total 2688
_reflns_threshold_expression 'I > 2\s(I)'
_cod_data_source_file hb4269sup1.cif
_cod_data_source_block I
_cod_database_code 1550273

loop_
_space_group_symop_operation_xyz
'x, y, z'
'-x+1/2, -y, z+1/2'
'-x, y+1/2, -z+1/2'
'x+1/2, -y+1/2, -z'

loop_
_atom_site_type_symbol
_atom_site_label
_atom_site_fract_x
_atom_site_fract_y
_atom_site_fract_z
_atom_site_U_iso_or_equiv
_atom_site_adp_type
_atom_site_calc_flag
_atom_site_occupancy
O O1 0.57457(13) 0.42888(11) 0.27540(5) 0.0168(2) Uani d 1
H H1 0.664(3) 0.481(2) 0.2894(4) 0.025 Uiso calc 1
C C1 0.32959(17) 0.28343(14) 0.31357(8) 0.0126(3) Uani d 1
C C2 0.24610(18) 0.17965(14) 0.36076(8) 0.0153(3) Uani d 1
H H2 0.2889 0.1624 0.4126 0.018 Uiso calc 1
C C3 0.10087(19) 0.10126(15) 0.33270(8) 0.0164(3) Uani d 1
H H3 0.0453 0.0305 0.3654 0.02 Uiso calc 1
C C4 0.03638(18) 0.12534(15) 0.25746(9) 0.0173(3) Uani d 1
H H4 -0.0627 0.0712 0.2383 0.021 Uiso calc 1
C C5 0.1179(2) 0.22922(16) 0.21040(8) 0.0183(3) Uani d 1
H H5 0.0738 0.247 0.1589 0.022 Uiso calc 1
C C6 0.26348(19) 0.30746(14) 0.23819(8) 0.0154(3) Uani d 1
H H6 0.3186 0.3782 0.2054 0.018 Uiso calc 1
C C7 0.48752(18) 0.37335(14) 0.34344(7) 0.0122(3) Uani d 1
C C8 0.41558(17) 0.49758(14) 0.39480(8) 0.0121(3) Uani d 1
C C9 0.37060(18) 0.47642(15) 0.47354(8) 0.0151(3) Uani d 1
H H9 0.3922 0.3846 0.4976 0.018 Uiso calc 1
C C10 0.29437(19) 0.58841(16) 0.51711(8) 0.0188(3) Uani d 1
H H10 0.2627 0.5721 0.5705 0.023 Uiso calc 1
C C11 0.2641(2) 0.72385(16) 0.48333(9) 0.0210(3) Uani d 1
H H11 0.2119 0.8002 0.5133 0.025 Uiso calc 1
C C12 0.3107(2) 0.74623(16) 0.40560(9) 0.0219(3) Uani d 1
H H12 0.2921 0.8391 0.3822 0.026 Uiso calc 1
C C13 0.38473(19) 0.63376(16) 0.36129(8) 0.0166(3) Uani d 1
H H13 0.4145 0.6501 0.3077 0.02 Uiso calc 1
C C14 0.62155(18) 0.27596(15) 0.38847(8) 0.0159(3) Uani d 1
H H14A 0.5632 0.2354 0.4359 0.019 Uiso calc 1
H H14B 0.6585 0.1935 0.3546 0.019 Uiso calc 1
C C15 0.77909(19) 0.35999(16) 0.41165(8) 0.0170(3) Uani d 1
C C16 0.90564(19) 0.43325(17) 0.42685(9) 0.0214(3) Uani d 1
H H16 1.0067 0.4917 0.439 0.026 Uiso calc 1

loop_
_atom_site_aniso_label
_atom_site_aniso_U_11
_atom_site_aniso_U_22
_atom_site_aniso_U_33
_atom_site_aniso_U_12
_atom_site_aniso_U_13
_atom_site_aniso_U_23
O1 0.0153(4) 0.0212(5) 0.0138(4) -0.0062(4) 0.0024(4) 0.0000(4)
C1 0.0115(6) 0.0112(6) 0.0151(6) 0.0008(5) 0.0008(5) -0.0032(5)
C2 0.0157(6) 0.0161(6) 0.0140(6) -0.0008(5) 0.0010(5) -0.0011(5)
C3 0.0155(6) 0.0148(6) 0.0189(6) -0.0023(5) 0.0038(5) -0.0005(5)
C4 0.0133(6) 0.0155(6) 0.0231(7) -0.0011(5) -0.0010(5) -0.0035(5)
C5 0.0179(6) 0.0194(6) 0.0176(6) 0.0003(5) -0.0043(5) 0.0001(5)
C6 0.0162(6) 0.0136(6) 0.0165(6) -0.0006(5) 0.0000(5) 0.0013(5)
C7 0.0120(6) 0.0129(6) 0.0117(6) -0.0002(5) 0.0006(4) 0.0005(4)
C8 0.0090(5) 0.0129(6) 0.0145(6) -0.0010(4) -0.0016(4) -0.0016(5)
C9 0.0145(6) 0.0153(6) 0.0155(6) -0.0021(5) -0.0015(5) -0.0005(5)
C10 0.0157(6) 0.0248(7) 0.0160(6) -0.0027(6) 0.0004(5) -0.0063(5)
C11 0.0141(6) 0.0192(6) 0.0297(8) 0.0033(5) -0.0034(5) -0.0111(6)
C12 0.0209(7) 0.0135(6) 0.0313(8) 0.0032(5) -0.0068(6) -0.0002(6)
C13 0.0165(6) 0.0158(6) 0.0173(6) -0.0010(5) -0.0030(5) 0.0010(5)
C14 0.0139(6) 0.0143(6) 0.0195(6) 0.0020(5) -0.0013(5) 0.0002(5)
C15 0.0156(6) 0.0187(6) 0.0166(6) 0.0046(5) -0.0014(5) 0.0022(5)
C16 0.0164(6) 0.0231(7) 0.0249(7) 0.0000(6) -0.0046(5) 0.0024(6)

loop_
_atom_type_symbol
_atom_type_description
_atom_type_scat_dispersion_real
_atom_type_scat_dispersion_imag
_atom_type_scat_source
C C 0.0033 0.0016 'International Tables Vol C Tables 4.2.6.8 and 6.1.1.4'
H H 0.0000 0.0000 'International Tables Vol C Tables 4.2.6.8 and 6.1.1.4'
O O 0.0106 0.0060 'International Tables Vol C Tables 4.2.6.8 and 6.1.1.4'

loop_
_geom_angle_atom_site_label_1
_geom_angle_atom_site_label_2
_geom_angle_atom_site_label_3
_geom_angle
C7 O1 H1 109.5
C6 C1 C2 118.63(12)
C6 C1 C7 119.71(12)
C2 C1 C7 121.65(12)
C3 C2 C1 120.51(13)
C3 C2 H2 119.7
C1 C2 H2 119.7
C4 C3 C2 120.52(13)
C4 C3 H3 119.7
C2 C3 H3 119.7
C3 C4 C5 119.30(13)
C3 C4 H4 120.3
C5 C4 H4 120.3
C4 C5 C6 120.33(13)
C4 C5 H5 119.8
C6 C5 H5 119.8
C5 C6 C1 120.72(12)
C5 C6 H6 119.6
C1 C6 H6 119.6
O1 C7 C1 106.13(11)
O1 C7 C8 110.96(12)
C1 C7 C8 108.58(11)
O1 C7 C14 108.20(11)
C1 C7 C14 110.76(11)
C8 C7 C14 112.06(11)
C13 C8 C9 118.54(12)
C13 C8 C7 119.50(12)
C9 C8 C7 121.87(12)
C10 C9 C8 120.54(13)
C10 C9 H9 119.7
C8 C9 H9 119.7
C11 C10 C9 120.60(14)
C11 C10 H10 119.7
C9 C10 H10 119.7
C12 C11 C10 119.17(13)
C12 C11 H11 120.4
C10 C11 H11 120.4
C11 C12 C13 120.50(14)
C11 C12 H12 119.8
C13 C12 H12 119.8
C8 C13 C12 120.65(14)
C8 C13 H13 119.7
C12 C13 H13 119.7
C15 C14 C7 110.60(12)
C15 C14 H14A 109.5
C7 C14 H14A 109.5
C15 C14 H14B 109.5
C7 C14 H14B 109.5
H14A C14 H14B 108.1
C16 C15 C14 176.26(15)
C15 C16 H16 180.0

loop_
_geom_bond_atom_site_label_1
_geom_bond_atom_site_label_2
_geom_bond_distance
O1 C7 1.4217(17)
O1 H1 0.86(2)
C1 C6 1.391(2)
C1 C2 1.3928(19)
C1 C7 1.5283(19)
C2 C3 1.388(2)
C2 H2 0.95
C3 C4 1.385(2)
C3 H3 0.95
C4 C5 1.386(2)
C4 H4 0.95
C5 C6 1.388(2)
C5 H5 0.95
C6 H6 0.95
C7 C8 1.5332(19)
C7 C14 1.5460(19)
C8 C13 1.392(2)
C8 C9 1.393(2)
C9 C10 1.389(2)
C9 H9 0.95
C10 C11 1.387(2)
C10 H10 0.95
C11 C12 1.382(2)
C11 H11 0.95
C12 C13 1.392(2)
C12 H12 0.95
C13 H13 0.95
C14 C15 1.463(2)
C14 H14A 0.99
C14 H14B 0.99
C15 C16 1.190(2)
C16 H16 0.95

loop_
_geom_torsion_atom_site_label_1
_geom_torsion_atom_site_label_2
_geom_torsion_atom_site_label_3
_geom_torsion_atom_site_label_4
_geom_torsion
C6 C1 C2 C3 0.50(19)
C7 C1 C2 C3 178.85(12)
C1 C2 C3 C4 -0.2(2)
C2 C3 C4 C5 -0.3(2)
C3 C4 C5 C6 0.5(2)
C4 C5 C6 C1 -0.2(2)
C2 C1 C6 C5 -0.29(19)
C7 C1 C6 C5 -178.67(12)
C6 C1 C7 O1 -20.69(16)
C2 C1 C7 O1 160.98(12)
C6 C1 C7 C8 98.64(14)
C2 C1 C7 C8 -79.68(15)
C6 C1 C7 C14 -137.91(12)
C2 C1 C7 C14 43.77(16)
O1 C7 C8 C13 21.86(17)
C1 C7 C8 C13 -94.40(14)
C14 C7 C8 C13 142.93(12)
O1 C7 C8 C9 -161.69(12)
C1 C7 C8 C9 82.05(15)
C14 C7 C8 C9 -40.62(17)
C13 C8 C9 C10 0.9(2)
C7 C8 C9 C10 -175.59(12)
C8 C9 C10 C11 -0.9(2)
C9 C10 C11 C12 0.0(2)
C10 C11 C12 C13 1.0(2)
C9 C8 C13 C12 0.1(2)
C7 C8 C13 C12 176.63(12)
C11 C12 C13 C8 -1.0(2)
O1 C7 C14 C15 59.66(14)
C1 C7 C14 C15 175.60(11)
C8 C7 C14 C15 -62.99(15)

_cod_database_fobs_code 1550273
